data_1571549
loop_
_publ_author_name
'Debsharma, Tapas'
'Purwanto, Nathan S.'
'Fenimore, Logan M.'
'Mitchell, Sarah'
'Kennedy, Jayme'
'Torkelson, John M.'

_publ_section_title
;
 BiTEMPS methacrylate dynamic covalent cross-linker providing rapid
 reprocessability and extrudability of covalent adaptable networks:
 high-yield synthesis with strong selectivity for disulfide linkages
;
_journal_issue 21
_journal_name_full 'Polymer Chemistry'
_journal_page_first 2167
_journal_page_last 2176
_journal_paper_doi 10.1039/D4PY00160E
_journal_volume 15
_journal_year 2024
_chemical_formula_moiety 'C13 H23 N O2'
_chemical_formula_sum 'C13 H23 N O2'
_chemical_formula_weight 225.32
_space_group_crystal_system triclinic
_space_group_IT_number 2
_space_group_name_Hall '-P 1'
_space_group_name_H-M_alt 'P -1'
_atom_sites_solution_hydrogens difmap
_atom_sites_solution_primary dual
_audit_creation_date 2024-04-01
_audit_creation_method
;
Olex2 1.5
(compiled 2024.02.16 svn.r378c4104 for OlexSys, GUI svn.r6928)
;
_audit_update_record
;
2024-04-07 deposited with the CCDC.	2024-04-25 downloaded from the CCDC.
;
_cell_angle_alpha 89.579(2)
_cell_angle_beta 78.811(2)
_cell_angle_gamma 86.145(2)
_cell_formula_units_Z 2
_cell_length_a 6.28690(10)
_cell_length_b 9.3906(2)
_cell_length_c 11.5393(2)
_cell_measurement_reflns_used 28215
_cell_measurement_temperature 100.1(3)
_cell_measurement_theta_max 77.1780
_cell_measurement_theta_min 4.6380
_cell_volume 666.78(2)
_computing_cell_refinement 'CrysAlisPro 1.171.42.65a (Rigaku OD, 2022)'
_computing_data_collection 'CrysAlisPro 1.171.42.65a (Rigaku OD, 2022)'
_computing_data_reduction 'CrysAlisPro 1.171.42.65a (Rigaku OD, 2022)'
_computing_molecular_graphics 'Olex2 1.5 (Dolomanov et al., 2009)'
_computing_publication_material 'Olex2 1.5 (Dolomanov et al., 2009)'
_computing_structure_refinement 'XL  (Sheldrick, 2008)'
_computing_structure_solution 'SHELXT  (Sheldrick, 2015)'
_diffrn_ambient_environment N~2~
_diffrn_ambient_temperature 100.1(3)
_diffrn_detector 'Hybrid Pixel Array Detector'
_diffrn_detector_area_resol_mean 10.0000
_diffrn_detector_type HyPix
_diffrn_measured_fraction_theta_full 1.000
_diffrn_measured_fraction_theta_max 0.967
_diffrn_measurement_details
;
List of Runs (angles in degrees, time in seconds):

  # Type    Start    End  Width  t~exp~   \w     \q     \k     \f   Frames
#--------------------------------------------------------------------------
  1  \w    -78.00  25.00   0.50    0.32    --  -47.67  93.00 -92.00  206
  2  \w    -24.00  78.00   0.50    0.32    --   47.67 -93.00 155.00  204
  3  \w   -105.00 -31.00   0.50    1.27    -- -104.00  93.00 -92.00  148
  4  \w   -175.00 -83.50   0.50    1.27    -- -104.00 -93.00 155.00  183
  5  \w     89.00 178.00   0.50    1.27    --  110.25  93.00 -92.00  178
  6  \w   -119.00 -33.00   0.50    0.32    --  -47.67 -57.00  60.00  172
  7  \w   -122.00 -35.00   0.50    0.32    --  -47.67 -19.00 -30.00  174
  8  \w   -119.00 -25.00   0.50    0.32    --  -47.67 -77.00  30.00  188
  9  \w   -119.00 -33.00   0.50    0.32    --  -47.67 -57.00 150.00  172
 10  \w   -119.00 -25.00   0.50    0.32    --  -47.67 -77.00 -60.00  188
 11  \w     33.00 119.00   0.50    0.32    --   47.67  57.00-180.00  172
 12  \w     25.00 119.00   0.50    0.32    --   47.67  77.00-120.00  188
 13  \w     35.00 121.00   0.50    0.32    --   47.67  37.00 150.00  172
 14  \w     31.00 125.00   0.50    0.32    --   52.00  73.00 123.06  188
 15  \w     30.00 125.00   0.50    0.32    --   52.00  75.00 174.16  190
 16  \w     35.00 129.00   0.50    0.32    --   56.00  73.00 137.11  188
 17  \w     35.00 129.00   0.50    0.32    --   56.00  73.00   4.53  188
 18  \w   -132.00 -37.00   0.50    0.32    --  -60.00 -76.00 -94.72  190
 19  \w     38.00 132.00   0.50    0.32    --   60.00  76.00  51.67  188
 20  \w     38.00 132.00   0.50    0.32    --   60.00  75.00 146.19  188
 21  \w     37.00 132.00   0.50    0.32    --   60.00  77.00-137.15  190
 22  \w     43.00 137.00   0.50    0.32    --   64.00  74.00  87.22  188
 23  \w     43.00 137.00   0.50    0.32    --   64.00  72.00  15.25  188
 24  \w     48.00 140.00   0.50    0.32    --   68.00  71.00-178.29  184
 25  \w   -145.00 -52.00   0.50    0.32    --  -72.00 -71.00-114.59  186
 26  \w   -145.00 -54.00   0.50    0.32    --  -72.00 -64.00 -65.59  182
 27  \w   -145.00 -49.00   0.50    0.32    --  -72.00 -76.00  11.61  192
 28  \w   -145.00 -54.00   0.50    0.32    --  -72.00 -65.00 105.96  182
 29  \w     50.00 145.00   0.50    0.32    --   72.00  75.00   7.70  190
 30  \w   -149.00 -53.00   0.50    1.27    --  -76.00 -76.00-151.88  192
 31  \w   -149.00 -54.00   0.50    1.27    --  -76.00 -75.00  93.56  190
 32  \w   -149.00 -55.00   0.50    1.27    --  -76.00 -73.00-176.81  188
 33  \w   -149.00 -59.00   0.50    1.27    --  -76.00 -62.00-101.11  180
 34  \w   -153.00 -59.00   0.50    1.27    --  -80.00 -73.00  67.14  188
 35  \w   -157.00 -63.00   0.50    1.27    --  -84.00 -73.00 -28.14  188
 36  \w   -157.00 -62.00   0.50    1.27    --  -84.00 -74.00  12.38  190
 37  \w   -157.00 -66.00   0.50    1.27    --  -84.00 -66.00  29.02  182
 38  \w   -157.00 -62.00   0.50    1.27    --  -84.00 -75.00-121.50  190
 39  \w   -157.00 -65.00   0.50    1.27    --  -84.00 -68.00 129.16  184
 40  \w   -157.00 -62.00   0.50    1.27    --  -84.00 -74.00 163.18  190
 41  \w   -161.00 -67.00   0.50    1.27    --  -88.00 -72.00  51.45  188
 42  \w   -161.00 -70.00   0.50    1.27    --  -88.00 -66.00 167.98  182
 43  \w   -161.00 -69.00   0.50    1.27    --  -88.00 -68.00 -94.89  184
 44  \w   -161.00 -66.00   0.50    1.27    --  -88.00 -75.00  32.24  190
 45  \w   -165.00 -73.00   0.50    1.27    --  -92.00 -68.00  -7.20  184
 46  \w   -165.00 -74.00   0.50    1.27    --  -92.00 -64.00 113.47  182
 47  \w   -165.00 -75.00   0.50    1.27    --  -92.00 -62.00 -59.83  180
 48  \w   -164.00 -78.00   0.50    1.27    --  -92.00 -52.00  38.52  172
 49  \w   -169.00 -76.00   0.50    1.27    --  -96.00 -69.00 112.91  186
 50  \w   -168.00 -82.00   0.50    1.27    --  -96.00 -53.00-161.94  172
 51  \w   -169.00 -73.00   0.50    1.27    --  -96.00 -76.00  87.96  192
 52  \w   -168.00 -82.00   0.50    1.27    --  -96.00 -50.00-120.09  172
 53  \w    -69.00 -31.00   0.50    1.27    -- -104.00  61.00  60.00   76
 54  \w   -175.00 -80.00   0.50    1.27    -- -104.00 -80.00 177.79  190
 55  \w   -175.00 -81.00   0.50    1.27    -- -104.00 -77.00  32.76  188
 56  \w   -175.00 -88.00   0.50    1.27    -- -104.00 -59.00  47.11  174
 57  \w   -112.00 -34.00   0.50    1.27    -- -104.00 125.00 -30.00  156
 58  \w   -175.00 -79.50   0.50    1.27    -- -104.00 -83.00   7.69  191
 59  \w   -175.00 -79.50   0.50    1.27    -- -104.00 -83.00 -15.38  191
 60  \w   -175.00 -80.00   0.50    1.27    -- -104.00 -79.00 -94.07  190
 61  \w   -175.00 -81.00   0.50    1.27    -- -104.00 -77.00 -60.00  188
 62  \w    -69.00 -31.00   0.50    1.27    -- -104.00  61.00 120.00   76
 63  \w   -175.00 -85.00   0.50    1.27    -- -104.00 -68.00-120.41  180
 64  \w   -175.00 -86.00   0.50    1.27    -- -104.00 -64.00   7.89  178
 65  \w   -175.00 -87.00   0.50    1.27    -- -104.00 -61.00  90.00  176
 66  \w   -175.00 -80.00   0.50    1.27    -- -104.00 -79.00 155.08  190
 67  \w   -175.00 -83.00   0.50    1.27    -- -104.00 -72.00  41.57  184
 68  \w   -175.00 -87.00   0.50    1.27    -- -104.00 -61.00 120.00  176
 69  \w   -175.00 -81.00   0.50    1.27    -- -104.00 -77.00-150.00  188
 70  \w   -175.00 -85.00   0.50    1.27    -- -104.00 -67.00-118.06  180
 71  \w   -175.00 -79.50   0.50    1.27    -- -104.00 -82.00-134.86  191
 72  \w   -175.00 -85.00   0.50    1.27    -- -104.00 -68.00 -59.15  180
 73  \w     41.00 111.00   0.50    1.27    --  110.25-125.00 120.00  140
 74  \w     38.00 108.00   0.50    1.27    --  110.25 -77.00-120.00  140
 75  \w     41.00 111.00   0.50    1.27    --  110.25-125.00  90.00  140
 76  \w     38.00 108.00   0.50    1.27    --  110.25 -77.00 150.00  140
 77  \w     38.00 106.00   0.50    1.27    --  110.25 -94.00  90.00  136
 78  \w     41.00 111.00   0.50    1.27    --  110.25-125.00-180.00  140
 79  \w     41.00 111.00   0.50    1.27    --  110.25-125.00  30.00  140
 80  \w     38.00 106.00   0.50    1.27    --  110.25 -94.00-120.00  136
 81  \w     38.00  73.00   0.50    1.27    --  110.25 -61.00 -30.00   70
 82  \w     88.00 178.00   0.50    1.27    --  110.25  77.00  90.00  180
 83  \w     41.00 111.00   0.50    1.27    --  110.25-125.00 -90.00  140
 84  \w     38.00  73.00   0.50    1.27    --  110.25 -61.00-180.00   70
 85  \w     38.00 106.00   0.50    1.27    --  110.25 -93.00 155.00  136
 86  \w   -119.00  24.00   0.50    0.32    --  -47.67   0.00 -30.00  286
 87  \w   -120.00 -35.00   0.50    0.32    --  -47.67 -43.00-121.77  170
 88  \w   -119.00  24.00   0.50    0.32    --  -47.67   0.00 -90.00  286
 89  \w   -119.00  24.00   0.50    0.32    --  -47.67   0.00 -60.00  286
 90  \w   -119.00  24.00   0.50    0.32    --  -47.67   0.00-120.00  286
 91  \w   -119.00  24.00   0.50    0.32    --  -47.67   0.00-180.00  286
 92  \w   -119.00  24.00   0.50    0.32    --  -47.67   0.00-150.00  286
 93  \w     25.00 119.00   0.50    0.32    --   47.67  77.00  60.00  188
 94  \w    -24.00 120.00   0.50    0.32    --   47.67   0.00-150.00  288
 95  \w     35.00 121.00   0.50    0.32    --   47.67  37.00 -60.00  172
 96  \w    -24.00 120.00   0.50    0.32    --   47.67   0.00-180.00  288
 97  \w    -24.00 120.00   0.50    0.32    --   47.67   0.00-120.00  288
 98  \w    -24.00 120.00   0.50    0.32    --   47.67   0.00 -90.00  288
 99  \w    -24.00 120.00   0.50    0.32    --   47.67   0.00 -60.00  288
100  \w    -24.00 120.00   0.50    0.32    --   47.67   0.00 120.00  288
101  \w    -24.00 120.00   0.50    0.32    --   47.67   0.00  90.00  288
102  \w    -24.00 120.00   0.50    0.32    --   47.67   0.00  60.00  288
103  \w    -24.00 120.00   0.50    0.32    --   47.67   0.00  30.00  288
104  \w     35.00 121.00   0.50    0.32    --   47.67  37.00  30.00  172
105  \w    -24.00 120.00   0.50    0.32    --   47.67   0.00   0.00  288
106  \w    -24.00 120.00   0.50    0.32    --   47.67   0.00 150.00  288
107  \w    -24.00 120.00   0.50    0.32    --   47.67   0.00 -30.00  288
108  \w     35.00 129.00   0.50    0.32    --   56.00  74.00  97.70  188
109  \w   -132.00 -37.00   0.50    0.32    --  -60.00 -76.00   1.36  190
110  \w     38.00 132.00   0.50    0.32    --   60.00  75.00 -95.17  188
111  \w   -140.00 -48.00   0.50    0.32    --  -68.00 -71.00 -81.84  184
112  \w   -145.00 -52.00   0.50    0.32    --  -72.00 -69.00  94.74  186
113  \w     50.00 145.00   0.50    0.32    --   72.00  76.00 -33.35  190
;
_diffrn_measurement_device 'four-circle diffractometer'
_diffrn_measurement_device_type 'XtaLAB Synergy R, DW system, HyPix'
_diffrn_measurement_method '\w scans'
_diffrn_orient_matrix_type 'CrysAlisPro convention (1999,Acta A55,543-557)'
_diffrn_orient_matrix_UB_11 0.0200099000
_diffrn_orient_matrix_UB_12 0.0916575000
_diffrn_orient_matrix_UB_13 0.1070582000
_diffrn_orient_matrix_UB_21 -0.2203767000
_diffrn_orient_matrix_UB_22 -0.0472066000
_diffrn_orient_matrix_UB_23 0.0667987000
_diffrn_orient_matrix_UB_31 0.1170968000
_diffrn_orient_matrix_UB_32 -0.1280897000
_diffrn_orient_matrix_UB_33 0.0509731000
_diffrn_radiation_monochromator mirror
_diffrn_radiation_probe x-ray
_diffrn_radiation_type 'Cu K\a'
_diffrn_radiation_wavelength 1.54184
_diffrn_reflns_av_R_equivalents 0.0555
_diffrn_reflns_av_unetI/netI 0.0171
_diffrn_reflns_Laue_measured_fraction_full 1.000
_diffrn_reflns_Laue_measured_fraction_max 0.967
_diffrn_reflns_limit_h_max 7
_diffrn_reflns_limit_h_min -7
_diffrn_reflns_limit_k_max 11
_diffrn_reflns_limit_k_min -11
_diffrn_reflns_limit_l_max 14
_diffrn_reflns_limit_l_min -14
_diffrn_reflns_number 50438
_diffrn_reflns_point_group_measured_fraction_full 1.000
_diffrn_reflns_point_group_measured_fraction_max 0.967
_diffrn_reflns_theta_full 67.684
_diffrn_reflns_theta_max 78.723
_diffrn_reflns_theta_min 3.905
_diffrn_source 'Rotating-anode X-ray tube'
_diffrn_source_type 'Rigaku (Cu) X-ray Source'
_exptl_absorpt_coefficient_mu 0.589
_exptl_absorpt_correction_T_max 1.00000
_exptl_absorpt_correction_T_min 0.66484
_exptl_absorpt_correction_type multi-scan
_exptl_absorpt_process_details
;
CrysAlisPro 1.171.42.65a (Rigaku Oxford Diffraction, 2022)
Empirical absorption correction using spherical harmonics,
implemented in SCALE3 ABSPACK scaling algorithm.
;
_exptl_crystal_colour colourless
_exptl_crystal_colour_primary colourless
_exptl_crystal_density_diffrn 1.122
_exptl_crystal_description needle
_exptl_crystal_F_000 248
_exptl_crystal_recrystallization_method 'The material was recrystallised from --- by as supplied'
_exptl_crystal_size_max 0.274
_exptl_crystal_size_mid 0.023
_exptl_crystal_size_min 0.014
_refine_diff_density_max 0.323
_refine_diff_density_min -0.211
_refine_diff_density_rms 0.043
_refine_ls_extinction_method none
_refine_ls_goodness_of_fit_ref 1.088
_refine_ls_hydrogen_treatment refall
_refine_ls_matrix_type full
_refine_ls_number_parameters 237
_refine_ls_number_reflns 2769
_refine_ls_number_restraints 2
_refine_ls_restrained_S_all 1.090
_refine_ls_R_factor_all 0.0443
_refine_ls_R_factor_gt 0.0413
_refine_ls_shift/su_max 0.000
_refine_ls_shift/su_mean 0.000
_refine_ls_structure_factor_coef Fsqd
_refine_ls_weighting_details 'w=1/[\s^2^(Fo^2^)+(0.0517P)^2^+0.2453P] where P=(Fo^2^+2Fc^2^)/3'
_refine_ls_weighting_scheme calc
_refine_ls_wR_factor_gt 0.1064
_refine_ls_wR_factor_ref 0.1084
_reflns_Friedel_coverage 0.000
_reflns_number_gt 2580
_reflns_number_total 2769
_reflns_threshold_expression 'I > 2\s(I)'
_cod_data_source_file d4py00160e2.cif
_cod_data_source_block cx2826a
_cod_depositor_comments 'Adding full bibliography for 1571547--1571550.cif.'
_cod_database_code 1571549
_shelx_shelxl_version_number 2019/1
_chemical_oxdiff_formula C26H44N2O4S2
_shelx_space_group_comment
;
The symmetry employed for this shelxl refinement is uniquely defined
by the following loop, which should always be used as a source of
symmetry information in preference to the above space-group names.
They are only intended as comments.
;
_olex2_refinement_description
;
1. Restrained distances
 C12-H12B = C12-H12A
 0.98 with sigma of 0.02
;
_olex2_date_sample_data_collection 2022-09-01
_olex2_date_sample_submission 2022-08-31
_olex2_exptl_crystal_mounting_method 'The crystal was mounted on a MITIGEN holder in paratone oil'
_olex2_submission_original_sample_id cx2826a
_olex2_submission_special_instructions 'No special instructions were received'
_oxdiff_exptl_absorpt_empirical_details
;
Empirical correction (ABSPACK) includes:
- Absorption correction using spherical harmonics
- Frame scaling
;
_oxdiff_exptl_absorpt_empirical_full_max 1.623
_oxdiff_exptl_absorpt_empirical_full_min 0.464

loop_
_space_group_symop_operation_xyz
'x, y, z'
'-x, -y, -z'

loop_
_atom_site_label
_atom_site_type_symbol
_atom_site_fract_x
_atom_site_fract_y
_atom_site_fract_z
_atom_site_U_iso_or_equiv
_atom_site_adp_type
_atom_site_occupancy
_atom_site_site_symmetry_order
_atom_site_calc_flag
_atom_site_refinement_flags_posn
_atom_site_refinement_flags_adp
_atom_site_refinement_flags_occupancy
_atom_site_disorder_assembly
_atom_site_disorder_group
O1 O 0.32390(13) 0.42699(8) 0.21840(7) 0.0209(2) Uani 1 1 d . . . . .
O2 O 0.60065(14) 0.49079(9) 0.30008(9) 0.0295(2) Uani 1 1 d . . . . .
N1 N -0.13418(16) 0.78450(10) 0.26043(9) 0.0193(2) Uani 1 1 d . . . . .
H1 H -0.255(3) 0.7386(16) 0.2726(13) 0.025(4) Uiso 1 1 d . . . . .
C1 C -0.02743(18) 0.74900(12) 0.36189(10) 0.0195(3) Uani 1 1 d . . . . .
C2 C 0.08738(19) 0.59776(12) 0.35017(10) 0.0195(3) Uani 1 1 d . . . . .
H2A H 0.174(2) 0.5825(16) 0.4134(13) 0.024(4) Uiso 1 1 d . . . . .
H2B H -0.024(2) 0.5257(16) 0.3612(13) 0.024(4) Uiso 1 1 d . . . . .
C3 C 0.23103(18) 0.57470(12) 0.22910(10) 0.0187(3) Uani 1 1 d . . . . .
H3 H 0.355(2) 0.6337(15) 0.2169(12) 0.018(3) Uiso 1 1 d . . . . .
C4 C 0.10091(19) 0.59673(12) 0.13255(10) 0.0200(3) Uani 1 1 d . . . . .
H4A H 0.197(2) 0.5828(15) 0.0533(13) 0.022(3) Uiso 1 1 d . . . . .
H4B H -0.011(2) 0.5254(16) 0.1437(13) 0.026(4) Uiso 1 1 d . . . . .
C5 C -0.01502(18) 0.74775(12) 0.13933(10) 0.0189(3) Uani 1 1 d . . . . .
C6 C 0.1342(2) 0.85945(13) 0.37735(12) 0.0250(3) Uani 1 1 d . . . . .
H6A H 0.266(3) 0.8530(17) 0.3157(15) 0.033(4) Uiso 1 1 d . . . . .
H6B H 0.181(3) 0.8427(17) 0.4536(15) 0.031(4) Uiso 1 1 d . . . . .
H6C H 0.064(3) 0.9575(19) 0.3765(15) 0.036(4) Uiso 1 1 d . . . . .
C7 C -0.2093(2) 0.75481(14) 0.47131(11) 0.0261(3) Uani 1 1 d . . . . .
H7A H -0.150(3) 0.7317(17) 0.5435(14) 0.029(4) Uiso 1 1 d . . . . .
H7B H -0.286(3) 0.8520(19) 0.4805(15) 0.036(4) Uiso 1 1 d . . . . .
H7C H -0.320(3) 0.6878(18) 0.4644(14) 0.031(4) Uiso 1 1 d . . . . .
C8 C 0.1475(2) 0.85971(13) 0.09314(11) 0.0244(3) Uani 1 1 d . . . . .
H8A H 0.199(3) 0.8452(17) 0.0076(15) 0.032(4) Uiso 1 1 d . . . . .
H8B H 0.075(3) 0.9567(18) 0.1047(14) 0.034(4) Uiso 1 1 d . . . . .
H8C H 0.276(3) 0.8526(17) 0.1321(14) 0.030(4) Uiso 1 1 d . . . . .
C9 C -0.1851(2) 0.75187(14) 0.06099(11) 0.0244(3) Uani 1 1 d . . . . .
H9A H -0.262(3) 0.8489(18) 0.0616(14) 0.033(4) Uiso 1 1 d . . . . .
H9B H -0.117(2) 0.7292(16) -0.0221(14) 0.027(4) Uiso 1 1 d . . . . .
H9C H -0.297(3) 0.6826(18) 0.0893(14) 0.032(4) Uiso 1 1 d . . . . .
C10 C 0.50768(18) 0.40003(12) 0.25920(10) 0.0200(3) Uani 1 1 d . . . . .
C11 C 0.58627(19) 0.24590(12) 0.24872(10) 0.0205(3) Uani 1 1 d . . . . .
C12 C 0.7857(2) 0.20981(15) 0.28065(14) 0.0327(3) Uani 1 1 d D . . . .
H12A H 0.833(3) 0.1096(15) 0.2756(16) 0.043(5) Uiso 1 1 d D . . . .
H12B H 0.870(4) 0.278(2) 0.297(2) 0.094(9) Uiso 1 1 d D . . . .
C13 C 0.4580(2) 0.14416(13) 0.20833(12) 0.0265(3) Uani 1 1 d . . . . .
H13A H 0.526(3) 0.0440(18) 0.2062(15) 0.036(4) Uiso 1 1 d . . . . .
H13B H 0.404(4) 0.176(3) 0.139(3) 0.089(8) Uiso 1 1 d . . . . .
H13C H 0.304(5) 0.152(3) 0.253(3) 0.102(9) Uiso 1 1 d . . . . .

loop_
_atom_site_aniso_label
_atom_site_aniso_U_11
_atom_site_aniso_U_22
_atom_site_aniso_U_33
_atom_site_aniso_U_23
_atom_site_aniso_U_13
_atom_site_aniso_U_12
O1 0.0189(4) 0.0154(4) 0.0285(4) -0.0026(3) -0.0059(3) 0.0014(3)
O2 0.0240(5) 0.0212(4) 0.0461(6) -0.0017(4) -0.0128(4) -0.0032(3)
N1 0.0173(5) 0.0194(5) 0.0204(5) -0.0008(4) -0.0021(4) 0.0007(4)
C1 0.0205(6) 0.0179(6) 0.0194(5) -0.0014(4) -0.0031(4) 0.0008(4)
C2 0.0205(6) 0.0171(6) 0.0213(6) 0.0011(4) -0.0047(5) -0.0011(4)
C3 0.0177(5) 0.0128(5) 0.0250(6) -0.0009(4) -0.0035(4) 0.0008(4)
C4 0.0209(6) 0.0182(6) 0.0200(6) -0.0020(4) -0.0029(4) 0.0010(4)
C5 0.0195(5) 0.0173(5) 0.0191(5) -0.0003(4) -0.0026(4) 0.0012(4)
C6 0.0281(7) 0.0196(6) 0.0282(7) -0.0043(5) -0.0078(5) -0.0014(5)
C7 0.0276(6) 0.0275(7) 0.0210(6) -0.0014(5) -0.0005(5) 0.0027(5)
C8 0.0254(6) 0.0214(6) 0.0250(6) 0.0033(5) -0.0009(5) -0.0021(5)
C9 0.0250(6) 0.0251(6) 0.0235(6) -0.0006(5) -0.0071(5) 0.0023(5)
C10 0.0173(5) 0.0189(6) 0.0225(6) 0.0018(4) -0.0005(4) -0.0008(4)
C11 0.0205(6) 0.0196(6) 0.0196(5) 0.0015(4) -0.0001(4) 0.0017(4)
C12 0.0295(7) 0.0264(7) 0.0428(8) -0.0001(6) -0.0118(6) 0.0068(5)
C13 0.0264(6) 0.0192(6) 0.0321(7) -0.0023(5) -0.0025(5) 0.0021(5)

loop_
_atom_type_symbol
_atom_type_description
_atom_type_scat_dispersion_real
_atom_type_scat_dispersion_imag
_atom_type_scat_source
C C 0.0181 0.0091 'International Tables Vol C Tables 4.2.6.8 and 6.1.1.4'
H H 0.0000 0.0000 'International Tables Vol C Tables 4.2.6.8 and 6.1.1.4'
N N 0.0311 0.0180 'International Tables Vol C Tables 4.2.6.8 and 6.1.1.4'
O O 0.0492 0.0322 'International Tables Vol C Tables 4.2.6.8 and 6.1.1.4'

loop_
_exptl_crystal_face_index_h
_exptl_crystal_face_index_k
_exptl_crystal_face_index_l
_exptl_crystal_face_perp_dist
-1 0 0 0.1107
1 0 0 0.1517
0 -1 0 0.0068
0 1 0 0.0068
0 0 1 0.0218
0 0 -1 0.0010

loop_
_geom_angle_atom_site_label_1
_geom_angle_atom_site_label_2
_geom_angle_atom_site_label_3
_geom_angle
_geom_angle_site_symmetry_1
_geom_angle_site_symmetry_3
_geom_angle_publ_flag
C10 O1 C3 116.38(9) . . ?
C1 N1 H1 105.9(10) . . ?
C5 N1 H1 107.3(10) . . ?
C5 N1 C1 118.85(9) . . ?
N1 C1 C2 111.89(9) . . ?
N1 C1 C6 111.42(10) . . ?
N1 C1 C7 105.94(9) . . ?
C6 C1 C2 110.13(9) . . ?
C7 C1 C2 108.99(10) . . ?
C7 C1 C6 108.30(10) . . ?
C1 C2 H2A 109.7(9) . . ?
C1 C2 H2B 109.2(9) . . ?
H2A C2 H2B 107.6(12) . . ?
C3 C2 C1 111.19(9) . . ?
C3 C2 H2A 110.7(8) . . ?
C3 C2 H2B 108.4(8) . . ?
O1 C3 C2 109.49(9) . . ?
O1 C3 H3 105.4(8) . . ?
O1 C3 C4 106.76(9) . . ?
C2 C3 H3 112.3(8) . . ?
C4 C3 C2 111.06(9) . . ?
C4 C3 H3 111.4(8) . . ?
C3 C4 H4A 110.4(8) . . ?
C3 C4 H4B 107.8(9) . . ?
C3 C4 C5 111.30(9) . . ?
H4A C4 H4B 109.6(12) . . ?
C5 C4 H4A 109.1(8) . . ?
C5 C4 H4B 108.6(9) . . ?
N1 C5 C4 112.10(9) . . ?
N1 C5 C8 110.91(9) . . ?
N1 C5 C9 106.31(9) . . ?
C8 C5 C4 110.63(9) . . ?
C9 C5 C4 108.84(9) . . ?
C9 C5 C8 107.86(10) . . ?
C1 C6 H6A 113.1(9) . . ?
C1 C6 H6B 109.0(9) . . ?
C1 C6 H6C 110.0(10) . . ?
H6A C6 H6B 106.7(13) . . ?
H6A C6 H6C 108.3(13) . . ?
H6B C6 H6C 109.6(13) . . ?
C1 C7 H7A 110.8(9) . . ?
C1 C7 H7B 110.2(10) . . ?
C1 C7 H7C 111.4(9) . . ?
H7A C7 H7B 109.0(13) . . ?
H7A C7 H7C 108.8(13) . . ?
H7B C7 H7C 106.5(13) . . ?
C5 C8 H8A 108.9(9) . . ?
C5 C8 H8B 110.2(9) . . ?
C5 C8 H8C 112.1(9) . . ?
H8A C8 H8B 107.3(13) . . ?
H8A C8 H8C 108.5(13) . . ?
H8B C8 H8C 109.7(13) . . ?
C5 C9 H9A 111.4(9) . . ?
C5 C9 H9B 111.1(9) . . ?
C5 C9 H9C 110.6(9) . . ?
H9A C9 H9B 107.0(13) . . ?
H9A C9 H9C 107.4(13) . . ?
H9B C9 H9C 109.1(13) . . ?
O1 C10 C11 112.71(10) . . ?
O2 C10 O1 123.65(11) . . ?
O2 C10 C11 123.64(11) . . ?
C12 C11 C10 116.63(11) . . ?
C12 C11 C13 123.36(12) . . ?
C13 C11 C10 120.01(11) . . ?
C11 C12 H12A 116.0(11) . . ?
C11 C12 H12B 120.8(18) . . ?
H12A C12 H12B 123(2) . . ?
C11 C13 H13A 113.0(9) . . ?
C11 C13 H13B 112.7(16) . . ?
C11 C13 H13C 111.6(16) . . ?
H13A C13 H13B 116.4(18) . . ?
H13A C13 H13C 112.6(19) . . ?
H13B C13 H13C 88(2) . . ?

loop_
_geom_bond_atom_site_label_1
_geom_bond_atom_site_label_2
_geom_bond_distance
_geom_bond_site_symmetry_2
_geom_bond_publ_flag
O1 C3 1.4649(13) . ?
O1 C10 1.3382(14) . ?
O2 C10 1.2126(15) . ?
N1 H1 0.884(16) . ?
N1 C1 1.4837(15) . ?
N1 C5 1.4830(14) . ?
C1 C2 1.5439(15) . ?
C1 C6 1.5344(16) . ?
C1 C7 1.5287(16) . ?
C2 H2A 0.995(15) . ?
C2 H2B 0.998(15) . ?
C2 C3 1.5175(16) . ?
C3 H3 0.975(14) . ?
C3 C4 1.5102(16) . ?
C4 H4A 0.998(15) . ?
C4 H4B 0.994(15) . ?
C4 C5 1.5456(15) . ?
C5 C8 1.5358(16) . ?
C5 C9 1.5268(16) . ?
C6 H6A 0.983(17) . ?
C6 H6B 0.990(17) . ?
C6 H6C 0.994(18) . ?
C7 H7A 0.992(17) . ?
C7 H7B 0.998(18) . ?
C7 H7C 0.984(16) . ?
C8 H8A 0.985(17) . ?
C8 H8B 0.988(17) . ?
C8 H8C 0.995(16) . ?
C9 H9A 1.003(17) . ?
C9 H9B 0.989(16) . ?
C9 H9C 0.996(17) . ?
C10 C11 1.4956(16) . ?
C11 C12 1.3939(18) . ?
C11 C13 1.4271(17) . ?
C12 H12A 0.967(14) . ?
C12 H12B 0.906(17) . ?
C13 H13A 1.004(17) . ?
C13 H13B 0.97(3) . ?
C13 H13C 1.00(3) . ?

loop_
_geom_torsion_atom_site_label_1
_geom_torsion_atom_site_label_2
_geom_torsion_atom_site_label_3
_geom_torsion_atom_site_label_4
_geom_torsion
_geom_torsion_site_symmetry_1
_geom_torsion_site_symmetry_2
_geom_torsion_site_symmetry_3
_geom_torsion_site_symmetry_4
_geom_torsion_publ_flag
O1 C3 C4 C5 177.08(8) . . . . ?
O1 C10 C11 C12 175.20(11) . . . . ?
O1 C10 C11 C13 -5.14(15) . . . . ?
O2 C10 C11 C12 -4.69(18) . . . . ?
O2 C10 C11 C13 174.97(12) . . . . ?
N1 C1 C2 C3 49.46(12) . . . . ?
C1 N1 C5 C4 43.51(13) . . . . ?
C1 N1 C5 C8 -80.70(12) . . . . ?
C1 N1 C5 C9 162.31(10) . . . . ?
C1 C2 C3 O1 -175.77(8) . . . . ?
C1 C2 C3 C4 -58.12(12) . . . . ?
C2 C3 C4 C5 57.78(12) . . . . ?
C3 O1 C10 O2 -2.20(16) . . . . ?
C3 O1 C10 C11 177.91(9) . . . . ?
C3 C4 C5 N1 -48.99(13) . . . . ?
C3 C4 C5 C8 75.37(12) . . . . ?
C3 C4 C5 C9 -166.30(10) . . . . ?
C5 N1 C1 C2 -43.80(13) . . . . ?
C5 N1 C1 C6 79.98(12) . . . . ?
C5 N1 C1 C7 -162.45(10) . . . . ?
C6 C1 C2 C3 -75.03(12) . . . . ?
C7 C1 C2 C3 166.29(10) . . . . ?
C10 O1 C3 C2 -85.93(11) . . . . ?
C10 O1 C3 C4 153.75(9) . . . . ?

loop_
_exptl_oxdiff_crystal_face_indexfrac_h
_exptl_oxdiff_crystal_face_indexfrac_k
_exptl_oxdiff_crystal_face_indexfrac_l
_exptl_oxdiff_crystal_face_x
_exptl_oxdiff_crystal_face_y
_exptl_oxdiff_crystal_face_z
-1.0000 -0.0000 -0.0000 -0.0200 0.2204 -0.1171
1.0000 0.0000 0.0000 0.0200 -0.2204 0.1171
0.0000 -1.0000 0.0000 -0.0917 0.0472 0.1281
-0.0000 1.0000 -0.0000 0.0917 -0.0472 -0.1281
0.0000 -0.0000 1.0000 0.1071 0.0668 0.0510
-0.0000 0.0000 -1.0000 -0.1071 -0.0668 -0.0510
